data_2203721
loop_
_publ_author_name
'Vr\'abel, Viktor'
'Ko\<z\'i\<sek, Jozef'
'Langer, Vratislav'
'Marchal\'in, \<Stefan'
'Bobo\<s\'ikov\'a, Maria'

_publ_section_title
(3a<i>S</i>,5a<i>R</i>,10a<i>S</i>,11a<i>R</i>)-2,2-Dimethyl-3a,9,10,10a,11,11a-hexahydro-5a<i>H</i>-1,3-dioxolo[4,5:3',4']furo[2',3'-<i>f</i>]indolizin-8(4<i>H</i>)-one
_journal_issue 6
_journal_name_full 'Acta Crystallographica Section E'
_journal_page_first o1069
_journal_page_last o1071
_journal_paper_doi 10.1107/S1600536804012139
_journal_volume 60
_journal_year 2004
_chemical_formula_iupac 'C13 H19 N O4'
_chemical_formula_moiety 'C13 H19 N O4'
_chemical_formula_sum 'C13 H19 N O4'
_chemical_formula_weight 253.29
_chemical_name_systematic
;
(3aS,5aR,10aS,11aR)-2,2-Dimethyl-3a,9,10,10a,11,11a-hexahydro-
5aH-1,3-dioxolo[4,5:3',4']furo[2',3'-f]indolizin-8(4H)-one
;
_space_group_IT_number 4
_symmetry_cell_setting monoclinic
_symmetry_space_group_name_Hall 'P 2yb'
_symmetry_space_group_name_H-M 'P 1 21 1'
_atom_sites_solution_hydrogens geom
_atom_sites_solution_primary direct
_atom_sites_solution_secondary difmap
_audit_creation_method SHELXL-97
_cell_angle_alpha 90.00
_cell_angle_beta 90.0370(10)
_cell_angle_gamma 90.00
_cell_formula_units_Z 4
_cell_length_a 5.94650(10)
_cell_length_b 17.7167(3)
_cell_length_c 11.8918(2)
_cell_measurement_reflns_used 6898
_cell_measurement_temperature 183(2)
_cell_measurement_theta_max 30.94
_cell_measurement_theta_min 3.15
_cell_volume 1252.83(4)
_computing_cell_refinement 'SAINT (Siemens, 1995)'
_computing_data_collection 'SMART (Siemens, 1995)'
_computing_data_reduction SAINT
_computing_molecular_graphics 'ORTEPII (Johnson, 1976)'
_computing_publication_material SHELXL97
_computing_structure_refinement 'SHELXL97 (Sheldrick, 1997)'
_computing_structure_solution 'SHELXTL (Bruker, 2001)'
_diffrn_ambient_temperature 183(2)
_diffrn_measured_fraction_theta_full 0.962
_diffrn_measured_fraction_theta_max 0.962
_diffrn_measurement_device_type 'Siemens SMART CCD'
_diffrn_measurement_method \w
_diffrn_radiation_monochromator graphite
_diffrn_radiation_source 'fine-focus sealed tube'
_diffrn_radiation_type MoK\a
_diffrn_radiation_wavelength 0.71073
_diffrn_reflns_av_R_equivalents 0.0427
_diffrn_reflns_av_sigmaI/netI 0.0323
_diffrn_reflns_limit_h_max 9
_diffrn_reflns_limit_h_min -9
_diffrn_reflns_limit_k_max 26
_diffrn_reflns_limit_k_min -27
_diffrn_reflns_limit_l_max 18
_diffrn_reflns_limit_l_min -17
_diffrn_reflns_number 22580
_diffrn_reflns_theta_full 32.94
_diffrn_reflns_theta_max 32.94
_diffrn_reflns_theta_min 1.15
_diffrn_standards_number 0
_exptl_absorpt_coefficient_mu 0.099
_exptl_absorpt_correction_T_max 0.9921
_exptl_absorpt_correction_T_min 0.9204
_exptl_absorpt_correction_type multi-scan
_exptl_absorpt_process_details '(SADABS; Sheldrick, 2002)'
_exptl_crystal_colour colorless
_exptl_crystal_density_diffrn 1.343
_exptl_crystal_density_method 'not measured'
_exptl_crystal_description needle
_exptl_crystal_F_000 544
_exptl_crystal_size_max 0.85
_exptl_crystal_size_mid 0.10
_exptl_crystal_size_min 0.08
_refine_diff_density_max 0.211
_refine_diff_density_min -0.183
_refine_ls_extinction_method none
_refine_ls_goodness_of_fit_ref 1.038
_refine_ls_hydrogen_treatment refU
_refine_ls_matrix_type full
_refine_ls_number_parameters 368
_refine_ls_number_reflns 4637
_refine_ls_number_restraints 1
_refine_ls_restrained_S_all 1.038
_refine_ls_R_factor_all 0.0431
_refine_ls_R_factor_gt 0.0354
_refine_ls_shift/su_max 0.001
_refine_ls_shift/su_mean 0.000
_refine_ls_structure_factor_coef Fsqd
_refine_ls_weighting_details 'calc w = 1/[\s^2^(Fo^2^)+(0.0447P)^2^+0.0464P] where P = (Fo^2^+2Fc^2^)/3'
_refine_ls_weighting_scheme calc
_refine_ls_wR_factor_gt 0.0784
_refine_ls_wR_factor_ref 0.0822
_reflns_number_gt 4190
_reflns_number_total 4637
_reflns_threshold_expression I>2\s(I)
_cod_data_source_file cf6347.cif
_cod_data_source_block I
_cod_original_sg_symbol_H-M 'P 21'
_cod_database_code 2203721
_cod_database_fobs_code 2203721

loop_
_symmetry_equiv_pos_as_xyz
'x, y, z'
'-x, y+1/2, -z'

loop_
_atom_site_label
_atom_site_fract_x
_atom_site_fract_y
_atom_site_fract_z
_atom_site_U_iso_or_equiv
_atom_site_adp_type
_atom_site_calc_flag
_atom_site_refinement_flags
_atom_site_occupancy
_atom_site_type_symbol
O1 0.9206(3) 0.64388(9) 0.92727(14) 0.0299(3) Uani d . 1 O
O2 0.9283(4) 0.57366(14) 0.50274(15) 0.0484(5) Uani d . 1 O
O3 0.4540(3) 0.58764(8) 1.06008(12) 0.0294(3) Uani d . 1 O
O4 0.7013(3) 0.50139(9) 0.98841(13) 0.0299(3) Uani d . 1 O
N1 0.7057(3) 0.56903(11) 0.65957(15) 0.0275(4) Uani d . 1 N
C1 0.7115(4) 0.67844(12) 0.96419(19) 0.0275(4) Uani d . 1 C
H1A 0.6738 0.7221 0.9158 0.032(7) Uiso calc R 1 H
H1B 0.7256 0.6962 1.0428 0.029(7) Uiso calc R 1 H
C2 0.5281(4) 0.61781(11) 0.95537(17) 0.0234(4) Uani d . 1 C
H2 0.3980 0.6363 0.9098 0.038(8) Uiso calc R 1 H
C3 0.6461(3) 0.55059(11) 0.89650(16) 0.0222(3) Uani d . 1 C
C4 0.5104(4) 0.50483(11) 0.81155(18) 0.0248(4) Uani d . 1 C
H4A 0.5839 0.4552 0.8013 0.027(6) Uiso calc R 1 H
H4B 0.3586 0.4956 0.8428 0.039(8) Uiso calc R 1 H
C5 0.4860(4) 0.54238(12) 0.69740(18) 0.0267(4) Uani d . 1 C
H5 0.3780 0.5855 0.7022 0.035(7) Uiso calc R 1 H
C6 0.4157(5) 0.48807(15) 0.6018(2) 0.0376(6) Uani d . 1 C
H6A 0.4443 0.4350 0.6234 0.050(9) Uiso calc R 1 H
H6B 0.2541 0.4940 0.5839 0.046(9) Uiso calc R 1 H
C7 0.5606(5) 0.51042(15) 0.50131(19) 0.0374(5) Uani d . 1 C
H7A 0.6142 0.4651 0.4607 0.063(11) Uiso calc R 1 H
H7B 0.4744 0.5425 0.4485 0.063(11) Uiso calc R 1 H
C8 0.7566(4) 0.55379(14) 0.55085(18) 0.0315(4) Uani d . 1 C
C9 0.8283(4) 0.62005(12) 0.73153(18) 0.0281(4) Uani d . 1 C
H9A 0.7447 0.6682 0.7381 0.017(6) Uiso calc R 1 H
H9B 0.9767 0.6311 0.6976 0.047(9) Uiso calc R 1 H
C10 0.8621(3) 0.58576(13) 0.84957(18) 0.0251(4) Uani d . 1 C
H10 0.9841 0.5469 0.8472 0.022(6) Uiso calc R 1 H
C11 0.5965(4) 0.52572(12) 1.09060(18) 0.0288(4) Uani d . 1 C
C12 0.4467(5) 0.46353(15) 1.1358(2) 0.0386(6) Uani d . 1 C
H12A 0.3291 0.4520 1.0807 0.046(9) Uiso calc R 1 H
H12B 0.3771 0.4802 1.2063 0.082(14) Uiso calc R 1 H
H12C 0.5370 0.4182 1.1498 0.066(11) Uiso calc R 1 H
C13 0.7779(5) 0.55064(16) 1.1732(2) 0.0383(5) Uani d . 1 C
H13A 0.8652 0.5066 1.1974 0.049(9) Uiso calc R 1 H
H13B 0.7072 0.5743 1.2388 0.044(8) Uiso calc R 1 H
H13C 0.8779 0.5871 1.1366 0.050(9) Uiso calc R 1 H
O5 1.4318(3) 0.69273(9) 0.33766(15) 0.0324(3) Uani d . 1 O
O6 1.4017(4) 0.76190(12) 0.76339(16) 0.0469(5) Uani d . 1 O
O7 0.9630(3) 0.74030(8) 0.19978(13) 0.0278(3) Uani d . 1 O
O8 1.2014(3) 0.83107(9) 0.26841(12) 0.0293(3) Uani d . 1 O
N2 1.1992(3) 0.77089(11) 0.60012(15) 0.0280(4) Uani d . 1 N
C14 1.2286(4) 0.65535(12) 0.30098(19) 0.0281(4) Uani d . 1 C
H14A 1.1947 0.6120 0.3506 0.043(9) Uiso calc R 1 H
H14B 1.2466 0.6365 0.2231 0.039(8) Uiso calc R 1 H
C15 1.0378(4) 0.71366(11) 0.30636(17) 0.0229(4) Uani d . 1 C
H15 0.9090 0.6944 0.3522 0.031(7) Uiso calc R 1 H
C16 1.1465(3) 0.78348(11) 0.36218(17) 0.0228(4) Uani d . 1 C
C17 1.0040(4) 0.82996(11) 0.44336(17) 0.0256(4) Uani d . 1 C
H17A 0.8529 0.8373 0.4101 0.022(6) Uiso calc R 1 H
H17B 1.0736 0.8804 0.4523 0.025(6) Uiso calc R 1 H
C18 0.9777(4) 0.79384(12) 0.55952(18) 0.0272(4) Uani d . 1 C
H18 0.8757 0.7491 0.5549 0.030(7) Uiso calc R 1 H
C19 0.8971(5) 0.84802(17) 0.6527(2) 0.0405(6) Uani d . 1 C
H19A 0.9294 0.9011 0.6325 0.061(11) Uiso calc R 1 H
H19B 0.7335 0.8424 0.6657 0.064(11) Uiso calc R 1 H
C20 1.0305(5) 0.82445(15) 0.7570(2) 0.0361(5) Uani d . 1 C
H20A 1.0770 0.8692 0.8010 0.055(10) Uiso calc R 1 H
H20B 0.9396 0.7910 0.8057 0.097(15) Uiso calc R 1 H
C21 1.2346(4) 0.78284(14) 0.71150(19) 0.0331(5) Uani d . 1 C
C22 1.3297(4) 0.71904(13) 0.53083(18) 0.0279(4) Uani d . 1 C
H22A 1.2502 0.6701 0.5255 0.070(12) Uiso calc R 1 H
H22B 1.4778 0.7100 0.5664 0.041(8) Uiso calc R 1 H
C23 1.3640(4) 0.75154(13) 0.41246(18) 0.0257(4) Uani d . 1 C
H23 1.4818 0.7918 0.4146 0.022(6) Uiso calc R 1 H
C24 1.0986(4) 0.80329(11) 0.16642(17) 0.0240(4) Uani d . 1 C
C25 1.2801(5) 0.78075(15) 0.0852(2) 0.0362(5) Uani d . 1 C
H25A 1.3787 0.7433 0.1206 0.041(8) Uiso calc R 1 H
H25B 1.3683 0.8253 0.0643 0.046(9) Uiso calc R 1 H
H25C 1.2115 0.7589 0.0176 0.057(10) Uiso calc R 1 H
C26 0.9411(5) 0.86188(14) 0.1180(2) 0.0367(6) Uani d . 1 C
H26A 0.8671 0.8414 0.0510 0.037(7) Uiso calc R 1 H
H26B 1.0268 0.9071 0.0975 0.022(6) Uiso calc R 1 H
H26C 0.8272 0.8752 0.1742 0.067(12) Uiso calc R 1 H

loop_
_atom_site_aniso_label
_atom_site_aniso_U_11
_atom_site_aniso_U_22
_atom_site_aniso_U_33
_atom_site_aniso_U_12
_atom_site_aniso_U_13
_atom_site_aniso_U_23
O1 0.0239(7) 0.0322(7) 0.0335(7) -0.0043(7) -0.0042(6) -0.0056(6)
O2 0.0464(11) 0.0657(13) 0.0331(9) -0.0068(10) 0.0114(8) -0.0002(9)
O3 0.0330(8) 0.0275(7) 0.0277(7) 0.0067(7) 0.0086(6) 0.0020(6)
O4 0.0356(8) 0.0277(7) 0.0265(7) 0.0095(7) 0.0039(6) 0.0040(6)
N1 0.0270(9) 0.0289(9) 0.0267(8) -0.0030(8) 0.0034(7) -0.0011(7)
C1 0.0302(10) 0.0236(9) 0.0286(10) -0.0001(8) -0.0017(8) -0.0027(7)
C2 0.0254(10) 0.0212(8) 0.0235(8) 0.0017(8) 0.0017(7) -0.0010(7)
C3 0.0216(9) 0.0199(8) 0.0251(9) 0.0007(7) 0.0013(7) -0.0001(7)
C4 0.0221(9) 0.0208(8) 0.0314(10) -0.0041(8) 0.0022(8) 0.0000(7)
C5 0.0221(9) 0.0256(9) 0.0324(10) -0.0023(8) -0.0024(8) -0.0002(8)
C6 0.0350(13) 0.0396(14) 0.0383(12) -0.0087(11) -0.0080(10) -0.0059(10)
C7 0.0454(14) 0.0363(12) 0.0306(11) 0.0058(11) -0.0091(10) -0.0041(9)
C8 0.0386(12) 0.0307(10) 0.0252(9) 0.0044(9) 0.0003(9) 0.0033(8)
C9 0.0266(10) 0.0270(9) 0.0308(10) -0.0060(8) 0.0036(8) 0.0012(8)
C10 0.0187(8) 0.0262(9) 0.0305(9) -0.0021(8) 0.0003(7) -0.0016(8)
C11 0.0333(11) 0.0249(9) 0.0281(9) 0.0025(8) 0.0021(9) 0.0020(7)
C12 0.0431(14) 0.0337(12) 0.0389(12) -0.0038(11) 0.0083(11) 0.0064(10)
C13 0.0419(14) 0.0369(12) 0.0360(12) -0.0004(11) -0.0068(11) 0.0019(10)
O5 0.0246(7) 0.0378(8) 0.0349(8) 0.0072(7) 0.0053(7) -0.0028(7)
O6 0.0542(12) 0.0518(11) 0.0348(9) 0.0032(10) -0.0152(9) -0.0010(8)
O7 0.0321(8) 0.0243(6) 0.0269(7) -0.0061(6) -0.0051(6) 0.0039(5)
O8 0.0350(8) 0.0274(7) 0.0256(7) -0.0121(7) -0.0015(6) 0.0039(6)
N2 0.0249(9) 0.0353(10) 0.0239(8) 0.0028(8) -0.0005(7) -0.0015(7)
C14 0.0328(11) 0.0238(9) 0.0277(9) 0.0049(8) 0.0022(8) -0.0002(8)
C15 0.0251(9) 0.0203(7) 0.0233(8) -0.0027(7) 0.0011(7) 0.0006(7)
C16 0.0202(8) 0.0219(8) 0.0262(9) -0.0030(8) -0.0007(7) 0.0021(7)
C17 0.0232(9) 0.0238(8) 0.0297(9) 0.0022(8) -0.0009(8) -0.0022(8)
C18 0.0211(9) 0.0310(10) 0.0293(9) 0.0001(8) 0.0015(8) -0.0031(8)
C19 0.0382(13) 0.0477(15) 0.0357(12) 0.0059(12) 0.0091(11) -0.0100(11)
C20 0.0430(13) 0.0359(11) 0.0295(10) -0.0070(11) 0.0051(9) -0.0063(9)
C21 0.0374(11) 0.0307(10) 0.0311(10) -0.0073(10) -0.0013(9) -0.0014(9)
C22 0.0240(10) 0.0318(10) 0.0279(10) 0.0054(8) -0.0024(8) -0.0005(8)
C23 0.0192(8) 0.0299(9) 0.0280(9) 0.0001(8) 0.0002(7) 0.0010(8)
C24 0.0264(10) 0.0206(8) 0.0251(9) -0.0003(7) -0.0012(8) 0.0018(7)
C25 0.0397(13) 0.0376(12) 0.0314(11) 0.0010(11) 0.0073(10) 0.0000(9)
C26 0.0366(13) 0.0245(10) 0.0490(14) 0.0011(9) -0.0069(11) 0.0085(9)

loop_
_atom_type_symbol
_atom_type_description
_atom_type_scat_dispersion_real
_atom_type_scat_dispersion_imag
_atom_type_scat_source
C C 0.0033 0.0000 'International Tables Vol C Tables 4.2.6.8 and 6.1.1.4'
H H 0.0000 0.0000 'International Tables Vol C Tables 4.2.6.8 and 6.1.1.4'
N N 0.0061 0.0000 'International Tables Vol C Tables 4.2.6.8 and 6.1.1.4'
O O 0.0106 0.0000 'International Tables Vol C Tables 4.2.6.8 and 6.1.1.4'

loop_
_geom_angle_atom_site_label_1
_geom_angle_atom_site_label_2
_geom_angle_atom_site_label_3
_geom_angle
_geom_angle_publ_flag
C10 O1 C1 106.96(16) yes
C2 O3 C11 109.00(15) yes
C11 O4 C3 111.34(15) ?
C8 N1 C9 125.3(2) yes
C8 N1 C5 115.5(2) ?
C9 N1 C5 118.15(17) yes
O1 C1 C2 107.00(16) ?
O1 C1 H1A 110.3 ?
C2 C1 H1A 110.3 ?
O1 C1 H1B 110.3 ?
C2 C1 H1B 110.3 ?
H1A C1 H1B 108.6 ?
O3 C2 C1 115.02(18) ?
O3 C2 C3 104.28(15) ?
C1 C2 C3 104.30(17) ?
O3 C2 H2 110.9 ?
C1 C2 H2 110.9 ?
C3 C2 H2 110.9 ?
O4 C3 C4 107.58(16) ?
O4 C3 C10 109.43(16) ?
C4 C3 C10 114.70(16) ?
O4 C3 C2 103.05(15) ?
C4 C3 C2 117.91(16) ?
C10 C3 C2 103.40(16) yes
C5 C4 C3 114.17(16) ?
C5 C4 H4A 108.7 ?
C3 C4 H4A 108.7 ?
C5 C4 H4B 108.7 ?
C3 C4 H4B 108.7 ?
H4A C4 H4B 107.6 ?
N1 C5 C4 109.38(18) ?
N1 C5 C6 102.45(19) ?
C4 C5 C6 114.23(18) ?
N1 C5 H5 110.2 ?
C4 C5 H5 110.2 ?
C6 C5 H5 110.2 ?
C7 C6 C5 105.2(2) ?
C7 C6 H6A 110.7 ?
C5 C6 H6A 110.7 ?
C7 C6 H6B 110.7 ?
C5 C6 H6B 110.7 ?
H6A C6 H6B 108.8 ?
C8 C7 C6 105.18(19) ?
C8 C7 H7A 110.7 ?
C6 C7 H7A 110.7 ?
C8 C7 H7B 110.7 ?
C6 C7 H7B 110.7 ?
H7A C7 H7B 108.8 ?
O2 C8 N1 125.2(2) yes
O2 C8 C7 127.3(2) ?
N1 C8 C7 107.4(2) ?
N1 C9 C10 111.02(17) ?
N1 C9 H9A 109.4 ?
C10 C9 H9A 109.4 ?
N1 C9 H9B 109.4 ?
C10 C9 H9B 109.4 ?
H9A C9 H9B 108.0 ?
O1 C10 C3 105.16(16) ?
O1 C10 C9 109.68(18) ?
C3 C10 C9 112.49(17) ?
O1 C10 H10 109.8 ?
C3 C10 H10 109.8 ?
C9 C10 H10 109.8 ?
O4 C11 O3 105.84(17) ?
O4 C11 C12 109.77(19) ?
O3 C11 C12 107.39(19) ?
O4 C11 C13 109.04(19) ?
O3 C11 C13 111.08(19) ?
C12 C11 C13 113.4(2) ?
C11 C12 H12A 109.5 ?
C11 C12 H12B 109.5 ?
H12A C12 H12B 109.5 ?
C11 C12 H12C 109.5 ?
H12A C12 H12C 109.5 ?
H12B C12 H12C 109.5 ?
C11 C13 H13A 109.5 ?
C11 C13 H13B 109.5 ?
H13A C13 H13B 109.5 ?
C11 C13 H13C 109.5 ?
H13A C13 H13C 109.5 ?
H13B C13 H13C 109.5 ?
C23 O5 C14 106.61(16) yes
C15 O7 C24 109.21(15) yes
C16 O8 C24 110.85(15) ?
C21 N2 C22 124.6(2) yes
C21 N2 C18 114.72(19) ?
C22 N2 C18 117.96(16) yes
O5 C14 C15 107.27(16) ?
O5 C14 H14A 110.3 ?
C15 C14 H14A 110.3 ?
O5 C14 H14B 110.3 ?
C15 C14 H14B 110.3 ?
H14A C14 H14B 108.5 ?
O7 C15 C14 114.60(17) ?
O7 C15 C16 104.33(15) ?
C14 C15 C16 104.32(17) ?
O7 C15 H15 111.1 ?
C14 C15 H15 111.1 ?
C16 C15 H15 111.1 ?
O8 C16 C17 107.52(16) ?
O8 C16 C23 109.14(17) ?
C17 C16 C23 114.91(17) ?
O8 C16 C15 103.40(15) ?
C17 C16 C15 118.10(16) ?
C23 C16 C15 102.99(16) yes
C16 C17 C18 113.73(16) ?
C16 C17 H17A 108.8 ?
C18 C17 H17A 108.8 ?
C16 C17 H17B 108.8 ?
C18 C17 H17B 108.8 ?
H17A C17 H17B 107.7 ?
N2 C18 C17 108.80(17) ?
N2 C18 C19 102.50(18) ?
C17 C18 C19 114.9(2) ?
N2 C18 H18 110.1 ?
C17 C18 H18 110.1 ?
C19 C18 H18 110.1 ?
C20 C19 C18 104.5(2) ?
C20 C19 H19A 110.8 ?
C18 C19 H19A 110.8 ?
C20 C19 H19B 110.8 ?
C18 C19 H19B 110.8 ?
H19A C19 H19B 108.9 ?
C21 C20 C19 104.96(19) ?
C21 C20 H20A 110.8 ?
C19 C20 H20A 110.8 ?
C21 C20 H20B 110.8 ?
C19 C20 H20B 110.8 ?
H20A C20 H20B 108.8 ?
O6 C21 N2 124.6(2) yes
O6 C21 C20 127.9(2) ?
N2 C21 C20 107.4(2) ?
N2 C22 C23 110.68(17) ?
N2 C22 H22A 109.5 ?
C23 C22 H22A 109.5 ?
N2 C22 H22B 109.5 ?
C23 C22 H22B 109.5 ?
H22A C22 H22B 108.1 ?
O5 C23 C16 105.36(16) ?
O5 C23 C22 109.60(18) ?
C16 C23 C22 112.57(17) ?
O5 C23 H23 109.7 ?
C16 C23 H23 109.7 ?
C22 C23 H23 109.7 ?
O7 C24 O8 105.71(15) ?
O7 C24 C25 112.06(18) ?
O8 C24 C25 109.09(18) ?
O7 C24 C26 106.94(18) ?
O8 C24 C26 110.33(19) ?
C25 C24 C26 112.5(2) ?
C24 C25 H25A 109.5 ?
C24 C25 H25B 109.5 ?
H25A C25 H25B 109.5 ?
C24 C25 H25C 109.5 ?
H25A C25 H25C 109.5 ?
H25B C25 H25C 109.5 ?
C24 C26 H26A 109.5 ?
C24 C26 H26B 109.5 ?
H26A C26 H26B 109.5 ?
C24 C26 H26C 109.5 ?
H26A C26 H26C 109.5 ?
H26B C26 H26C 109.5 ?

loop_
_geom_bond_atom_site_label_1
_geom_bond_atom_site_label_2
_geom_bond_distance
_geom_bond_publ_flag
O1 C10 1.426(3) yes
O1 C1 1.454(3) yes
O2 C8 1.222(3) ?
O3 C2 1.425(2) ?
O3 C11 1.433(3) yes
O4 C11 1.432(3) yes
O4 C3 1.436(2) ?
N1 C8 1.355(3) yes
N1 C9 1.442(3) yes
N1 C5 1.461(3) yes
C1 C2 1.534(3) ?
C1 H1A 0.990 ?
C1 H1B 0.990 ?
C2 C3 1.550(3) ?
C2 H2 1.000 ?
C3 C4 1.526(3) ?
C3 C10 1.533(3) ?
C4 C5 1.519(3) ?
C4 H4A 0.990 ?
C4 H4B 0.990 ?
C5 C6 1.547(3) ?
C5 H5 1.000 ?
C6 C7 1.526(4) ?
C6 H6A 0.990 ?
C6 H6B 0.990 ?
C7 C8 1.515(4) ?
C7 H7A 0.990 ?
C7 H7B 0.990 ?
C9 C10 1.543(3) ?
C9 H9A 0.990 ?
C9 H9B 0.990 ?
C10 H10 1.000 ?
C11 C12 1.516(3) ?
C11 C13 1.524(3) ?
C12 H12A 0.980 ?
C12 H12B 0.980 ?
C12 H12C 0.980 ?
C13 H13A 0.980 ?
C13 H13B 0.980 ?
C13 H13C 0.980 ?
O5 C23 1.428(3) yes
O5 C14 1.445(3) yes
O6 C21 1.227(3) ?
O7 C15 1.423(3) ?
O7 C24 1.433(3) yes
O8 C16 1.436(2) ?
O8 C24 1.444(2) yes
N2 C21 1.358(3) yes
N2 C22 1.458(3) yes
N2 C18 1.460(3) yes
C14 C15 1.536(3) ?
C14 H14A 0.990 ?
C14 H14B 0.990 ?
C15 C16 1.545(3) ?
C15 H15 1.000 ?
C16 C17 1.526(3) ?
C16 C23 1.533(3) ?
C17 C18 1.530(3) ?
C17 H17A 0.990 ?
C17 H17B 0.990 ?
C18 C19 1.543(3) ?
C18 H18 1.000 ?
C19 C20 1.529(4) ?
C19 H19A 0.990 ?
C19 H19B 0.990 ?
C20 C21 1.519(4) ?
C20 H20A 0.990 ?
C20 H20B 0.990 ?
C22 C23 1.535(3) ?
C22 H22A 0.990 ?
C22 H22B 0.990 ?
C23 H23 1.000 ?
C24 C25 1.503(3) ?
C24 C26 1.512(3) ?
C25 H25A 0.980 ?
C25 H25B 0.980 ?
C25 H25C 0.980 ?
C26 H26A 0.980 ?
C26 H26B 0.980 ?
C26 H26C 0.980 ?

loop_
_geom_hbond_atom_site_label_D
_geom_hbond_atom_site_label_H
_geom_hbond_atom_site_label_A
_geom_hbond_site_symmetry_A
_geom_hbond_distance_DH
_geom_hbond_distance_HA
_geom_hbond_distance_DA
_geom_hbond_angle_DHA
_geom_hbond_publ_flag
C1 H1A O6 1_455 0.99 2.53 3.358(3) 141 y
C1 H1B O7 1_556 0.99 2.47 3.359(3) 150 y
C6 H6B O2 1_455 0.99 2.58 3.476(4) 150 y
C9 H9B O2 . 0.99 2.55 2.904(3) 101 no
C14 H14A O2 . 0.99 2.50 3.324(3) 141 y
C14 H14B O3 1_654 0.99 2.46 3.383(3) 156 y
C22 H22A O2 . 0.99 2.58 3.527(3) 160 y
C22 H22B O6 . 0.99 2.56 2.899(3) 100 no
C26 H26B O4 2_756 0.98 2.54 3.498(3) 166 y

loop_
_geom_torsion_atom_site_label_1
_geom_torsion_atom_site_label_2
_geom_torsion_atom_site_label_3
_geom_torsion_atom_site_label_4
_geom_torsion
_geom_torsion_publ_flag
C10 O1 C1 C2 28.0(2) ?
C11 O3 C2 C1 -87.4(2) ?
C11 O3 C2 C3 26.2(2) ?
O1 C1 C2 O3 106.57(19) ?
O1 C1 C2 C3 -7.0(2) ?
C11 O4 C3 C4 -115.45(18) ?
C11 O4 C3 C10 119.34(19) yes
C11 O4 C3 C2 9.8(2) ?
O3 C2 C3 O4 -21.56(19) ?
C1 C2 C3 O4 99.46(18) ?
O3 C2 C3 C4 96.71(19) yes
C1 C2 C3 C4 -142.27(18) ?
O3 C2 C3 C10 -135.54(16) ?
C1 C2 C3 C10 -14.5(2) ?
O4 C3 C4 C5 -166.15(17) ?
C10 C3 C4 C5 -44.2(2) ?
C2 C3 C4 C5 78.0(2) ?
C8 N1 C5 C4 134.9(2) ?
C9 N1 C5 C4 -56.4(2) ?
C8 N1 C5 C6 13.4(3) ?
C9 N1 C5 C6 -177.93(19) ?
C3 C4 C5 N1 47.9(2) yes
C3 C4 C5 C6 162.08(19) ?
N1 C5 C6 C7 -19.7(3) yes
C4 C5 C6 C7 -137.8(2) ?
C5 C6 C7 C8 19.6(3) ?
C9 N1 C8 O2 9.6(4) ?
C5 N1 C8 O2 177.3(2) ?
C9 N1 C8 C7 -168.8(2) ?
C5 N1 C8 C7 -1.1(3) ?
C6 C7 C8 O2 169.6(3) ?
C6 C7 C8 N1 -12.1(3) ?
C8 N1 C9 C10 -136.6(2) ?
C5 N1 C9 C10 56.0(3) ?
C1 O1 C10 C3 -37.6(2) ?
C1 O1 C10 C9 83.6(2) ?
O4 C3 C10 O1 -77.48(19) ?
C4 C3 C10 O1 161.54(16) ?
C2 C3 C10 O1 31.8(2) ?
O4 C3 C10 C9 163.20(17) ?
C4 C3 C10 C9 42.2(2) ?
C2 C3 C10 C9 -87.5(2) ?
N1 C9 C10 O1 -162.63(17) yes
N1 C9 C10 C3 -46.0(2) ?
C3 O4 C11 O3 5.6(2) ?
C3 O4 C11 C12 121.2(2) ?
C3 O4 C11 C13 -114.0(2) ?
C2 O3 C11 O4 -20.5(2) ?
C2 O3 C11 C12 -137.70(18) ?
C2 O3 C11 C13 97.7(2) ?
C23 O5 C14 C15 27.7(2) ?
C24 O7 C15 C14 -87.3(2) ?
C24 O7 C15 C16 26.2(2) ?
O5 C14 C15 O7 107.01(19) ?
O5 C14 C15 C16 -6.4(2) ?
C24 O8 C16 C17 -114.75(18) ?
C24 O8 C16 C23 120.00(17) yes
C24 O8 C16 C15 10.9(2) ?
O7 C15 C16 O8 -22.2(2) ?
C14 C15 C16 O8 98.36(18) ?
O7 C15 C16 C17 96.3(2) yes
C14 C15 C16 C17 -143.09(18) ?
O7 C15 C16 C23 -135.84(17) ?
C14 C15 C16 C23 -15.3(2) ?
O8 C16 C17 C18 -166.48(16) ?
C23 C16 C17 C18 -44.8(2) ?
C15 C16 C17 C18 77.2(2) ?
C21 N2 C18 C17 140.6(2) ?
C22 N2 C18 C17 -57.2(2) ?
C21 N2 C18 C19 18.6(3) ?
C22 N2 C18 C19 -179.3(2) ?
C16 C17 C18 N2 48.7(2) yes
C16 C17 C18 C19 162.9(2) ?
N2 C18 C19 C20 -23.6(3) yes
C17 C18 C19 C20 -141.5(2) ?
C18 C19 C20 C21 21.4(3) ?
C22 N2 C21 O6 13.0(4) ?
C18 N2 C21 O6 173.8(2) ?
C22 N2 C21 C20 -166.0(2) ?
C18 N2 C21 C20 -5.2(3) ?
C19 C20 C21 O6 170.3(3) ?
C19 C20 C21 N2 -10.8(3) ?
C21 N2 C22 C23 -143.0(2) ?
C18 N2 C22 C23 56.8(2) ?
C14 O5 C23 C16 -37.9(2) ?
C14 O5 C23 C22 83.5(2) ?
O8 C16 C23 O5 -76.89(19) ?
C17 C16 C23 O5 162.28(16) ?
C15 C16 C23 O5 32.48(19) ?
O8 C16 C23 C22 163.71(17) ?
C17 C16 C23 C22 42.9(2) ?
C15 C16 C23 C22 -86.91(19) ?
N2 C22 C23 O5 -163.21(17) yes
N2 C22 C23 C16 -46.3(2) ?
C15 O7 C24 O8 -19.7(2) ?
C15 O7 C24 C25 99.0(2) ?
C15 O7 C24 C26 -137.31(19) ?
C16 O8 C24 O7 4.4(2) ?
C16 O8 C24 C25 -116.24(19) ?
C16 O8 C24 C26 119.7(2) ?

loop_
_cod_related_entry_id
_cod_related_entry_database
_cod_related_entry_code
1 ChemSpider 24732962
